data_7711967
loop_
_publ_author_name
'Cheng, Haiming'
'Cao, Chi'
'Teng, Shiyong'
'Zhang, Zhinan'
'Zhang, Ying'
'Wang, Dayang'
'Yang, Wensheng'
'Xie, Renguo'

_publ_section_title
;
 Sn(II)-doped one-dimensional hybrid metal halide
 [C<sub>5</sub>H<sub>14</sub>NO]CdCl<sub>3</sub> single crystals with
 broadband greenish-yellow light emission.
;
_journal_issue 4
_journal_name_full 'Dalton transactions (Cambridge, England : 2003)'
_journal_page_first 1021
_journal_page_last 1029
_journal_paper_doi 10.1039/d2dt03697e
_journal_volume 52
_journal_year 2023
_chemical_formula_moiety 'C5 H14 Cd Cl3 N O'
_chemical_formula_sum 'C5 H14 Cd Cl3 N O'
_chemical_formula_weight 322.92
_space_group_crystal_system orthorhombic
_space_group_IT_number 33
_space_group_name_Hall 'P 2c -2n'
_space_group_name_H-M_alt 'P n a 21'
_atom_sites_solution_hydrogens mixed
_atom_sites_solution_primary dual
_audit_creation_date 2022-03-24
_audit_creation_method
;
Olex2 1.2
(compiled 2018.05.29 svn.r3508 for OlexSys, GUI svn.r5506)
;
_audit_update_record
;
2022-09-13 deposited with the CCDC.	2022-12-16 downloaded from the CCDC.
;
_cell_angle_alpha 90
_cell_angle_beta 90
_cell_angle_gamma 90
_cell_formula_units_Z 4
_cell_length_a 16.8879(4)
_cell_length_b 8.1763(2)
_cell_length_c 7.7975(2)
_cell_measurement_reflns_used 9243
_cell_measurement_temperature 293(2)
_cell_measurement_theta_max 30.3630
_cell_measurement_theta_min 2.4100
_cell_volume 1076.68(5)
_computing_molecular_graphics 'Olex2 (Dolomanov et al., 2009)'
_computing_publication_material 'Olex2 (Dolomanov et al., 2009)'
_computing_structure_refinement 'ShelXL (Sheldrick, 2015)'
_computing_structure_solution 'ShelXT (Sheldrick, 2015)'
_diffrn_ambient_temperature 293(2)
_diffrn_measured_fraction_theta_full 1.000
_diffrn_measured_fraction_theta_max 0.885
_diffrn_measurement_device_type 'Bruker APEX-II CCD'
_diffrn_measurement_method '\f and \w scans'
_diffrn_radiation_type MoK\a
_diffrn_radiation_wavelength 0.71073
_diffrn_reflns_av_R_equivalents 0.0307
_diffrn_reflns_av_unetI/netI 0.0250
_diffrn_reflns_Laue_measured_fraction_full 1.000
_diffrn_reflns_Laue_measured_fraction_max 0.885
_diffrn_reflns_limit_h_max 21
_diffrn_reflns_limit_h_min -23
_diffrn_reflns_limit_k_max 10
_diffrn_reflns_limit_k_min -11
_diffrn_reflns_limit_l_max 10
_diffrn_reflns_limit_l_min -9
_diffrn_reflns_number 12304
_diffrn_reflns_point_group_measured_fraction_full 0.991
_diffrn_reflns_point_group_measured_fraction_max 0.819
_diffrn_reflns_theta_full 25.242
_diffrn_reflns_theta_max 30.804
_diffrn_reflns_theta_min 2.412
_diffrn_standards_number 0
_exptl_absorpt_coefficient_mu 2.724
_exptl_absorpt_correction_type none
_exptl_crystal_colour colourless
_exptl_crystal_colour_primary colourless
_exptl_crystal_density_diffrn 1.992
_exptl_crystal_description plank
_exptl_crystal_F_000 632
_refine_diff_density_max 0.280
_refine_diff_density_min -0.225
_refine_diff_density_rms 0.059
_refine_ls_abs_structure_details
;
 Flack x determined using 1092 quotients [(I+)-(I-)]/[(I+)+(I-)]
 (Parsons, Flack and Wagner, Acta Cryst. B69 (2013) 249-259).
;
_refine_ls_abs_structure_Flack -0.004(19)
_refine_ls_extinction_coef 0.0090(3)
_refine_ls_extinction_expression Fc^*^=kFc[1+0.001xFc^2^\l^3^/sin(2\q)]^-1/4^
_refine_ls_extinction_method 'SHELXL-2018/3 (Sheldrick 2018)'
_refine_ls_goodness_of_fit_ref 1.051
_refine_ls_hydrogen_treatment mixed
_refine_ls_matrix_type full
_refine_ls_number_parameters 107
_refine_ls_number_reflns 2763
_refine_ls_number_restraints 4
_refine_ls_restrained_S_all 1.058
_refine_ls_R_factor_all 0.0189
_refine_ls_R_factor_gt 0.0175
_refine_ls_shift/su_max 0.001
_refine_ls_shift/su_mean 0.000
_refine_ls_structure_factor_coef Fsqd
_refine_ls_weighting_details 'w=1/[\s^2^(Fo^2^)+(0.0120P)^2^+0.0604P] where P=(Fo^2^+2Fc^2^)/3'
_refine_ls_weighting_scheme calc
_refine_ls_wR_factor_gt 0.0339
_refine_ls_wR_factor_ref 0.0343
_reflns_Friedel_coverage 0.738
_reflns_Friedel_fraction_full 0.981
_reflns_Friedel_fraction_max 0.745
_reflns_number_gt 2651
_reflns_number_total 2763
_reflns_threshold_expression 'I > 2\s(I)'
_cod_data_source_file d2dt03697e2.cif
_cod_data_source_block 2
_cod_depositor_comments 'Adding full bibliography for 7711967.cif.'
_cod_database_code 7711967
_shelx_shelxl_version_number 2018/3
_shelx_space_group_comment
;
The symmetry employed for this shelxl refinement is uniquely defined
by the following loop, which should always be used as a source of
symmetry information in preference to the above space-group names.
They are only intended as comments.
;
_olex2_refinement_description
;
1. Fixed Uiso
 At 1.2 times of:
  All C(H,H) groups
 At 1.5 times of:
  All C(H,H,H) groups, All O(H) groups
2. Restrained distances
 O1-H1
 0.85 with sigma of 0.01
 C1-H1
 1.890383 with sigma of 0.02
 Cd1-H1
 2.922576 with sigma of 0.02
3.a Secondary CH2 refined with riding coordinates:
 C1(H1B,H1A), C2(H2A,H2B)
3.b Idealised Me refined as rotating group:
 C3(H3B,H3C,H3A), C4(H4C,H4B,H4A), C5(H5C,H5B,H5A)
;
_olex2_submission_special_instructions 'No special instructions were received'

loop_
_space_group_symop_operation_xyz
'x, y, z'
'-x, -y, z+1/2'
'x+1/2, -y+1/2, z'
'-x+1/2, y+1/2, z+1/2'

loop_
_atom_site_label
_atom_site_type_symbol
_atom_site_fract_x
_atom_site_fract_y
_atom_site_fract_z
_atom_site_U_iso_or_equiv
_atom_site_adp_type
_atom_site_occupancy
_atom_site_site_symmetry_order
_atom_site_calc_flag
_atom_site_refinement_flags_posn
_atom_site_refinement_flags_adp
_atom_site_refinement_flags_occupancy
_atom_site_disorder_assembly
_atom_site_disorder_group
Cd1 Cd 0.49035(2) 0.48356(2) 0.40035(6) 0.02637(7) Uani 1 1 d D . . . .
Cl1 Cl 0.40115(5) 0.23698(9) 0.45806(9) 0.03586(18) Uani 1 1 d . . . . .
Cl2 Cl 0.42460(4) 0.65027(9) 0.65292(11) 0.03109(16) Uani 1 1 d . . . . .
Cl3 Cl 0.59688(4) 0.41196(9) 0.63827(10) 0.03096(16) Uani 1 1 d . . . . .
O1 O 0.56321(13) 0.7253(2) 0.3349(3) 0.0310(5) Uani 1 1 d D . . . .
H1 H 0.5770(19) 0.726(3) 0.227(2) 0.047 Uiso 1 1 d DR . . . .
N1 N 0.68058(15) 0.9500(3) 0.5155(3) 0.0265(5) Uani 1 1 d . . . . .
C1 C 0.54566(17) 0.8921(3) 0.3770(4) 0.0297(7) Uani 1 1 d D . . . .
H1B H 0.489379 0.903064 0.399007 0.036 Uiso 1 1 calc R . . . .
H1A H 0.558874 0.961539 0.280303 0.036 Uiso 1 1 calc R . . . .
C2 C 0.59127(17) 0.9476(4) 0.5323(4) 0.0270(6) Uani 1 1 d . . . . .
H2A H 0.577519 0.876600 0.627432 0.032 Uiso 1 1 calc R . . . .
H2B H 0.573743 1.057031 0.561728 0.032 Uiso 1 1 calc R . . . .
C3 C 0.7134(2) 1.0360(4) 0.6692(5) 0.0442(9) Uani 1 1 d . . . . .
H3B H 0.770172 1.034940 0.664153 0.066 Uiso 1 1 calc GR . . . .
H3C H 0.696089 0.981235 0.771413 0.066 Uiso 1 1 calc GR . . . .
H3A H 0.694925 1.147054 0.670507 0.066 Uiso 1 1 calc GR . . . .
C4 C 0.7058(2) 1.0392(5) 0.3581(5) 0.0575(12) Uani 1 1 d . . . . .
H4C H 0.680334 1.144118 0.354557 0.086 Uiso 1 1 calc GR . . . .
H4B H 0.691112 0.977105 0.258608 0.086 Uiso 1 1 calc GR . . . .
H4A H 0.762192 1.053841 0.359833 0.086 Uiso 1 1 calc GR . . . .
C5 C 0.7140(2) 0.7809(4) 0.5157(5) 0.0479(9) Uani 1 1 d . . . . .
H5C H 0.698774 0.725695 0.412121 0.072 Uiso 1 1 calc GR . . . .
H5B H 0.694002 0.721809 0.612862 0.072 Uiso 1 1 calc GR . . . .
H5A H 0.770704 0.786408 0.522112 0.072 Uiso 1 1 calc GR . . . .

loop_
_atom_site_aniso_label
_atom_site_aniso_U_11
_atom_site_aniso_U_22
_atom_site_aniso_U_33
_atom_site_aniso_U_23
_atom_site_aniso_U_13
_atom_site_aniso_U_12
Cd1 0.02971(11) 0.02851(10) 0.02089(10) -0.00037(15) 0.00057(17) -0.00235(7)
Cl1 0.0447(5) 0.0365(4) 0.0264(4) -0.0011(3) -0.0026(3) -0.0125(3)
Cl2 0.0302(4) 0.0364(3) 0.0267(3) -0.0014(3) -0.0001(3) 0.0075(3)
Cl3 0.0293(4) 0.0356(3) 0.0280(4) -0.0017(3) -0.0006(3) 0.0051(3)
O1 0.0401(13) 0.0305(10) 0.0226(10) -0.0028(8) 0.0004(9) -0.0079(9)
N1 0.0255(13) 0.0266(11) 0.0276(13) 0.0002(10) -0.0009(10) -0.0006(10)
C1 0.0282(14) 0.0302(12) 0.0308(19) 0.0010(12) -0.0063(14) 0.0010(10)
C2 0.0235(15) 0.0283(13) 0.0293(15) -0.0025(11) 0.0010(12) 0.0011(11)
C3 0.040(2) 0.0440(18) 0.049(2) -0.0139(16) -0.0121(17) -0.0054(14)
C4 0.037(2) 0.086(3) 0.050(3) 0.029(2) 0.0050(17) -0.0116(19)
C5 0.0334(19) 0.0374(16) 0.073(3) -0.0151(16) -0.0134(18) 0.0110(14)

loop_
_atom_type_symbol
_atom_type_description
_atom_type_scat_dispersion_real
_atom_type_scat_dispersion_imag
_atom_type_scat_source
C C 0.0033 0.0016 'International Tables Vol C Tables 4.2.6.8 and 6.1.1.4'
H H 0.0000 0.0000 'International Tables Vol C Tables 4.2.6.8 and 6.1.1.4'
Cd Cd -0.8075 1.2024 'International Tables Vol C Tables 4.2.6.8 and 6.1.1.4'
Cl Cl 0.1484 0.1585 'International Tables Vol C Tables 4.2.6.8 and 6.1.1.4'
N N 0.0061 0.0033 'International Tables Vol C Tables 4.2.6.8 and 6.1.1.4'
O O 0.0106 0.0060 'International Tables Vol C Tables 4.2.6.8 and 6.1.1.4'

loop_
_geom_angle_atom_site_label_1
_geom_angle_atom_site_label_2
_geom_angle_atom_site_label_3
_geom_angle
_geom_angle_site_symmetry_1
_geom_angle_site_symmetry_3
_geom_angle_publ_flag
Cl1 Cd1 Cl2 91.61(3) . . ?
Cl1 Cd1 Cl2 97.02(3) . 2_664 ?
Cl1 Cd1 Cl3 93.57(3) . 2_664 ?
Cl1 Cd1 Cl3 95.89(3) . . ?
Cl2 Cd1 Cl2 170.783(9) . 2_664 ?
Cl2 Cd1 Cl3 82.71(3) 2_664 2_664 ?
Cl2 Cd1 Cl3 100.04(2) . 2_664 ?
Cl2 Cd1 Cl3 82.96(3) . . ?
Cl2 Cd1 Cl3 92.90(2) 2_664 . ?
Cl3 Cd1 Cl3 170.005(18) . 2_664 ?
O1 Cd1 Cl1 174.73(6) . . ?
O1 Cd1 Cl2 84.63(5) . 2_664 ?
O1 Cd1 Cl2 87.06(5) . . ?
O1 Cd1 Cl3 89.01(6) . . ?
O1 Cd1 Cl3 81.66(6) . 2_664 ?
Cd1 Cl2 Cd1 95.87(2) . 2_665 ?
Cd1 Cl3 Cd1 95.22(2) . 2_665 ?
C1 O1 Cd1 129.27(17) . . ?
C3 N1 C2 107.8(2) . . ?
C4 N1 C2 111.2(3) . . ?
C4 N1 C3 108.9(3) . . ?
C4 N1 C5 110.2(3) . . ?
C5 N1 C2 111.4(2) . . ?
C5 N1 C3 107.1(2) . . ?
O1 C1 C2 111.4(2) . . ?
C1 C2 N1 116.4(2) . . ?

loop_
_geom_bond_atom_site_label_1
_geom_bond_atom_site_label_2
_geom_bond_distance
_geom_bond_site_symmetry_2
_geom_bond_publ_flag
Cd1 Cl1 2.5566(7) . ?
Cd1 Cl2 2.6424(9) 2_664 ?
Cd1 Cl2 2.6400(9) . ?
Cd1 Cl3 2.6497(9) . ?
Cd1 Cl3 2.6601(9) 2_664 ?
Cd1 O1 2.3838(19) . ?
O1 C1 1.433(3) . ?
N1 C2 1.514(4) . ?
N1 C3 1.495(4) . ?
N1 C4 1.490(4) . ?
N1 C5 1.494(4) . ?
C1 C2 1.505(4) . ?
